data_4311071
loop_
_publ_author_name
'Bhaskar M. Ramachandran'
'Patrick J. Carroll'
'Larry G. Sneddon'

_publ_section_title
;
 Syntheses of Functionalized Ferratricarbadecaboranyl Complexes
;
_journal_name_full 'Inorganic Chemistry'
_journal_page_first 3467
_journal_page_last 3474
_journal_paper_doi 10.1021/ic049827a
_journal_volume 43
_journal_year 2004
_chemical_formula_sum 'C12 H27 B8 Fe N'
_chemical_formula_weight 327.68
_space_group_IT_number 14
_symmetry_cell_setting monoclinic
_symmetry_Int_Tables_number 14
_symmetry_space_group_name_Hall '-P 2ybc'
_symmetry_space_group_name_H-M 'P 1 21/c 1'
_atom_sites_solution_hydrogens geom
_atom_sites_solution_primary direct
_atom_sites_solution_secondary difmap
_audit_creation_method SHELXL
_cell_angle_alpha 90.00
_cell_angle_beta 95.7850(10)
_cell_angle_gamma 90.00
_cell_formula_units_Z 4
_cell_length_a 12.80710(10)
_cell_length_b 6.51620(10)
_cell_length_c 21.0254(2)
_cell_measurement_temperature 200(2)
_cell_volume 1745.71(3)
_computing_structure_refinement 'SHELXL-93 (Sheldrick, 1993)'
_computing_structure_solution 'SIR92 (Altomare, 1993)'
_diffrn_ambient_temperature 200(2)
_diffrn_measurement_device 'image plate area detector'
_diffrn_measurement_device_type 'Rigaku R-AXIS IIc'
_diffrn_measurement_method 'phi oscillations'
_diffrn_radiation_monochromator graphite
_diffrn_radiation_source 'rotating anode'
_diffrn_radiation_type MoK\a
_diffrn_radiation_wavelength 0.71069
_diffrn_reflns_av_R_equivalents 0.0348
_diffrn_reflns_av_sigmaI/netI 0.0212
_diffrn_reflns_limit_h_max 15
_diffrn_reflns_limit_h_min -15
_diffrn_reflns_limit_k_max 7
_diffrn_reflns_limit_k_min -7
_diffrn_reflns_limit_l_max 24
_diffrn_reflns_limit_l_min -25
_diffrn_reflns_number 13517
_diffrn_reflns_theta_max 25.35
_diffrn_reflns_theta_min 2.64
_exptl_absorpt_coefficient_mu 0.852
_exptl_absorpt_correction_type none
_exptl_crystal_density_diffrn 1.247
_exptl_crystal_F_000 688
_exptl_crystal_size_max 0.38
_exptl_crystal_size_mid 0.18
_exptl_crystal_size_min 0.06
_refine_diff_density_max 0.208
_refine_diff_density_min -0.509
_refine_diff_density_rms 0.070
_refine_ls_extinction_method none
_refine_ls_goodness_of_fit_all 1.130
_refine_ls_goodness_of_fit_obs 1.141
_refine_ls_matrix_type full
_refine_ls_number_parameters 307
_refine_ls_number_reflns 3145
_refine_ls_number_restraints 0
_refine_ls_restrained_S_all 1.130
_refine_ls_restrained_S_obs 1.141
_refine_ls_R_factor_all 0.0451
_refine_ls_R_factor_obs 0.0417
_refine_ls_shift/esd_max 0.000
_refine_ls_shift/esd_mean 0.000
_refine_ls_structure_factor_coef Fsqd
_refine_ls_weighting_details 'w=1/[\s^2^(Fo^2^)+(0.0433P)^2^+1.5080P] where P=(Fo^2^+2Fc^2^)/3'
_refine_ls_weighting_scheme calc
_refine_ls_wR_factor_all 0.0965
_refine_ls_wR_factor_obs 0.0944
_reflns_number_observed 2975
_reflns_number_total 3145
_reflns_observed_criterion >2sigma(I)
_cod_data_source_file ic049827asi20040211_090503.cif
_cod_data_source_block cmpd11(up3177)
_cod_depositor_comments
;
The following automatic conversions were performed:

'_refine_ls_weighting_scheme' value 'calc
w=1/[\s^2^(Fo^2^)+(0.0433P)^2^+1.5080P] where P=(Fo^2^+2Fc^2^)/3' was
changed to 'calc'. New tag '_refine_ls_weighting_details' was
created. The value of the new tag was set to
'w=1/[\s^2^(Fo^2^)+(0.0433P)^2^+1.5080P] where P=(Fo^2^+2Fc^2^)/3'.

Automatic conversion script
Id: cif_fix_values 3143 2015-03-26 13:38:13Z robertas 
;
_cod_original_sg_symbol_H-M 'P 21/c '
_cod_database_code 4311071

loop_
_symmetry_equiv_pos_as_xyz
'x, y, z'
'-x, y+1/2, -z+1/2'
'-x, -y, -z'
'x, -y-1/2, z-1/2'

loop_
_atom_site_aniso_label
_atom_site_aniso_U_11
_atom_site_aniso_U_22
_atom_site_aniso_U_33
_atom_site_aniso_U_23
_atom_site_aniso_U_13
_atom_site_aniso_U_12
Fe1 0.0273(2) 0.0275(2) 0.0250(2) -0.00023(14) 0.00461(13) 0.00302(14)
C2 0.0332(12) 0.0278(12) 0.0263(11) 0.0010(10) 0.0044(9) 0.0020(10)
C3 0.0390(14) 0.0329(13) 0.0273(12) -0.0009(11) 0.0072(10) 0.0024(11)
C4 0.0316(12) 0.0269(12) 0.0296(12) -0.0010(10) 0.0073(9) 0.0030(10)
B5 0.0384(15) 0.0258(13) 0.0297(13) 0.0022(12) 0.0058(11) 0.0010(11)
B6 0.042(2) 0.0296(14) 0.0279(13) -0.0052(12) 0.0009(11) 0.0031(12)
B7 0.0329(14) 0.0317(14) 0.0269(13) 0.0006(12) -0.0004(11) 0.0024(12)
B8 0.0355(15) 0.0328(15) 0.038(2) 0.0019(13) 0.0114(12) -0.0019(12)
B9 0.039(2) 0.0331(15) 0.0336(15) -0.0032(13) -0.0037(12) 0.0016(12)
B10 0.0331(15) 0.0329(15) 0.042(2) -0.0010(13) 0.0019(12) 0.0005(12)
B11 0.039(2) 0.0296(15) 0.039(2) 0.0000(13) 0.0015(12) -0.0021(12)
B17 0.055(2) 0.054(2) 0.040(2) -0.001(2) -0.0007(15) -0.010(2)
C12 0.046(2) 0.0334(14) 0.0229(12) -0.0037(11) 0.0074(10) 0.0039(12)
C13 0.047(2) 0.0377(14) 0.0222(12) -0.0008(11) 0.0068(10) -0.0008(13)
C15 0.049(2) 0.088(3) 0.0309(15) -0.008(2) 0.0143(13) 0.008(2)
C16 0.072(2) 0.050(2) 0.0331(15) 0.0111(14) 0.0049(14) 0.003(2)
C18 0.0302(14) 0.046(2) 0.067(2) 0.006(2) 0.0023(13) 0.0066(12)
C19 0.0321(14) 0.065(2) 0.0381(15) 0.0069(15) -0.0016(11) -0.0087(13)
C20 0.0320(14) 0.041(2) 0.057(2) -0.0097(14) 0.0076(12) -0.0060(12)
C21 0.0345(14) 0.050(2) 0.046(2) 0.0141(14) 0.0077(12) -0.0027(12)
C22 0.0317(14) 0.063(2) 0.046(2) -0.008(2) 0.0122(12) 0.0010(13)
N14 0.0403(12) 0.0418(12) 0.0233(10) 0.0003(9) 0.0068(8) 0.0015(10)

loop_
_atom_site_label
_atom_site_type_symbol
_atom_site_fract_x
_atom_site_fract_y
_atom_site_fract_z
_atom_site_U_iso_or_equiv
_atom_site_thermal_displace_type
_atom_site_occupancy
_atom_site_calc_flag
_atom_site_refinement_flags
_atom_site_disorder_group
Fe1 Fe 0.21552(2) 0.44635(5) 0.343767(15) 0.02647(13) Uani 1 d . .
C2 C 0.3074(2) 0.4720(4) 0.27388(11) 0.0290(5) Uani 1 d . .
C3 C 0.2910(2) 0.5252(4) 0.42583(12) 0.0328(5) Uani 1 d . .
C4 C 0.3767(2) 0.3505(4) 0.32157(11) 0.0291(5) Uani 1 d . .
B5 B 0.3003(2) 0.7015(4) 0.29935(13) 0.0312(6) Uani 1 d . .
B6 B 0.2918(2) 0.7311(4) 0.38636(13) 0.0333(6) Uani 1 d . .
B7 B 0.3673(2) 0.3572(5) 0.40383(13) 0.0307(6) Uani 1 d . .
B8 B 0.4255(2) 0.5812(5) 0.29091(15) 0.0348(6) Uani 1 d . .
B9 B 0.4102(2) 0.6186(5) 0.42696(14) 0.0359(6) Uani 1 d . .
B10 B 0.4697(2) 0.4903(5) 0.36728(15) 0.0361(6) Uani 1 d . .
B11 B 0.4166(2) 0.7478(5) 0.35413(15) 0.0361(6) Uani 1 d . .
B17 B 0.1275(3) 0.3143(6) 0.0859(2) 0.0501(8) Uani 1 d . .
C12 C 0.2858(2) 0.3892(4) 0.20597(11) 0.0340(6) Uani 1 d . .
C13 C 0.2456(2) 0.5576(4) 0.15994(11) 0.0355(6) Uani 1 d . .
C15 C 0.3134(3) 0.4186(7) 0.06405(15) 0.0551(9) Uani 1 d . .
C16 C 0.1765(3) 0.6746(5) 0.05597(15) 0.0518(8) Uani 1 d . .
C18 C 0.0596(2) 0.5350(5) 0.3274(2) 0.0479(7) Uani 1 d . .
C19 C 0.0835(2) 0.3948(5) 0.28012(14) 0.0456(7) Uani 1 d . .
C20 C 0.1173(2) 0.2099(5) 0.31147(15) 0.0433(7) Uani 1 d . .
C21 C 0.1126(2) 0.2393(5) 0.37761(14) 0.0431(7) Uani 1 d . .
C22 C 0.0768(2) 0.4389(5) 0.38687(15) 0.0462(7) Uani 1 d . .
N14 N 0.2178(2) 0.4894(3) 0.09190(9) 0.0349(5) Uani 1 d . .
H3 H 0.2590(23) 0.5093(46) 0.4646(15) 0.045(8) Uiso 1 d . .
H4 H 0.3980(20) 0.2145(43) 0.3068(12) 0.034(7) Uiso 1 d . .
H5 H 0.2659(20) 0.8217(43) 0.2692(12) 0.036(7) Uiso 1 d . .
H6 H 0.2543(21) 0.8698(46) 0.4009(13) 0.041(7) Uiso 1 d . .
H7 H 0.3883(21) 0.2128(43) 0.4282(13) 0.039(7) Uiso 1 d . .
H8 H 0.4739(22) 0.5891(44) 0.2520(14) 0.044(8) Uiso 1 d . .
H9 H 0.4532(21) 0.6682(43) 0.4722(13) 0.041(7) Uiso 1 d . .
H10 H 0.5520(23) 0.4297(45) 0.3736(14) 0.049(8) Uiso 1 d . .
H11 H 0.4627(22) 0.8859(46) 0.3537(13) 0.043(8) Uiso 1 d . .
H12B H 0.2363(22) 0.2819(47) 0.2038(13) 0.040(8) Uiso 1 d . .
H12A H 0.3557(21) 0.3332(41) 0.1932(12) 0.034(7) Uiso 1 d . .
H13A H 0.1826(22) 0.6149(43) 0.1723(13) 0.038(7) Uiso 1 d . .
H13B H 0.2997(23) 0.6652(50) 0.1589(13) 0.044(8) Uiso 1 d . .
H15B H 0.3682(32) 0.5327(60) 0.0683(18) 0.078(12) Uiso 1 d . .
H15C H 0.2959(28) 0.3851(60) 0.0187(19) 0.077(11) Uiso 1 d . .
H15A H 0.3393(26) 0.2998(54) 0.0872(16) 0.056(10) Uiso 1 d . .
H16A H 0.1108(29) 0.7205(57) 0.0746(17) 0.073(11) Uiso 1 d . .
H16B H 0.1596(26) 0.6406(55) 0.0091(17) 0.064(10) Uiso 1 d . .
H16C H 0.2281(29) 0.7807(60) 0.0598(17) 0.071(11) Uiso 1 d . .
H17A H 0.0591(24) 0.3827(49) 0.1117(14) 0.053(9) Uiso 1 d . .
H17B H 0.1619(24) 0.1695(52) 0.1082(15) 0.059(9) Uiso 1 d . .
H17C H 0.1079(26) 0.2872(54) 0.0326(17) 0.069(10) Uiso 1 d . .
H18 H 0.0418(28) 0.6676(63) 0.3212(17) 0.074(12) Uiso 1 d . .
H19 H 0.0827(26) 0.4188(53) 0.2367(17) 0.063(10) Uiso 1 d . .
H20 H 0.1424(26) 0.0933(54) 0.2910(16) 0.062(10) Uiso 1 d . .
H21 H 0.1334(25) 0.1421(54) 0.4089(16) 0.059(9) Uiso 1 d . .
H22 H 0.0696(27) 0.5023(53) 0.4299(17) 0.065(10) Uiso 1 d . .

loop_
_atom_type_symbol
_atom_type_description
_atom_type_scat_dispersion_real
_atom_type_scat_dispersion_imag
_atom_type_scat_source
C C 0.0033 0.0016 'International Tables Vol C Tables 4.2.6.8 and 6.1.1.4'
H H 0.0000 0.0000 'International Tables Vol C Tables 4.2.6.8 and 6.1.1.4'
B B 0.0013 0.0007 'International Tables Vol C Tables 4.2.6.8 and 6.1.1.4'
N N 0.0061 0.0033 'International Tables Vol C Tables 4.2.6.8 and 6.1.1.4'
Fe Fe 0.3463 0.8444 'International Tables Vol C Tables 4.2.6.8 and 6.1.1.4'

loop_
_geom_angle_atom_site_label_1
_geom_angle_atom_site_label_2
_geom_angle_atom_site_label_3
_geom_angle
_geom_angle_site_symmetry_1
_geom_angle_site_symmetry_3
_geom_angle_publ_flag
C3 Fe1 C2 110.74(10) . . ?
C3 Fe1 C20 135.80(12) . . ?
C2 Fe1 C20 101.96(11) . . ?
C3 Fe1 C21 98.24(11) . . ?
C2 Fe1 C21 139.43(11) . . ?
C20 Fe1 C21 40.03(12) . . ?
C3 Fe1 C18 117.02(12) . . ?
C2 Fe1 C18 119.18(12) . . ?
C20 Fe1 C18 66.93(12) . . ?
C21 Fe1 C18 66.51(12) . . ?
C3 Fe1 C22 89.41(11) . . ?
C2 Fe1 C22 157.70(11) . . ?
C20 Fe1 C22 66.75(12) . . ?
C21 Fe1 C22 39.53(12) . . ?
C18 Fe1 C22 39.32(13) . . ?
C3 Fe1 C19 155.20(11) . . ?
C2 Fe1 C19 92.39(11) . . ?
C20 Fe1 C19 40.15(12) . . ?
C21 Fe1 C19 66.98(12) . . ?
C18 Fe1 C19 39.63(13) . . ?
C22 Fe1 C19 66.41(12) . . ?
C3 Fe1 B5 87.46(11) . . ?
C2 Fe1 B5 43.85(10) . . ?
C20 Fe1 B5 136.31(11) . . ?
C21 Fe1 B5 169.34(11) . . ?
C18 Fe1 B5 102.89(12) . . ?
C22 Fe1 B5 132.20(12) . . ?
C19 Fe1 B5 104.43(11) . . ?
C3 Fe1 B6 43.49(10) . . ?
C2 Fe1 B6 87.66(10) . . ?
C20 Fe1 B6 167.91(11) . . ?
C21 Fe1 B6 132.19(11) . . ?
C18 Fe1 B6 102.07(12) . . ?
C22 Fe1 B6 101.69(12) . . ?
C19 Fe1 B6 133.29(12) . . ?
B5 Fe1 B6 48.87(10) . . ?
C3 Fe1 C4 82.77(10) . . ?
C2 Fe1 C4 40.83(9) . . ?
C20 Fe1 C4 105.44(10) . . ?
C21 Fe1 C4 121.44(10) . . ?
C18 Fe1 C4 158.59(12) . . ?
C22 Fe1 C4 158.12(11) . . ?
C19 Fe1 C4 121.75(11) . . ?
B5 Fe1 C4 68.06(10) . . ?
B6 Fe1 C4 86.61(10) . . ?
C3 Fe1 B7 42.52(10) . . ?
C2 Fe1 B7 84.00(10) . . ?
C20 Fe1 B7 116.70(11) . . ?
C21 Fe1 B7 100.41(11) . . ?
C18 Fe1 B7 156.09(12) . . ?
C22 Fe1 B7 118.11(11) . . ?
C19 Fe1 B7 155.25(12) . . ?
B5 Fe1 B7 89.88(10) . . ?
B6 Fe1 B7 71.17(11) . . ?
C4 Fe1 B7 45.30(9) . . ?
C4 C2 C12 118.6(2) . . ?
C4 C2 B5 108.7(2) . . ?
C12 C2 B5 129.4(2) . . ?
C4 C2 B8 67.7(2) . . ?
C12 C2 B8 115.1(2) . . ?
B5 C2 B8 67.1(2) . . ?
C4 C2 Fe1 79.34(13) . . ?
C12 C2 Fe1 126.8(2) . . ?
B5 C2 Fe1 76.81(14) . . ?
B8 C2 Fe1 117.9(2) . . ?
B7 C3 B6 113.6(2) . . ?
B7 C3 B9 69.9(2) . . ?
B6 C3 B9 68.7(2) . . ?
B7 C3 Fe1 79.85(14) . . ?
B6 C3 Fe1 77.79(15) . . ?
B9 C3 Fe1 119.0(2) . . ?
B7 C3 H3 120.7(18) . . ?
B6 C3 H3 124.6(18) . . ?
B9 C3 H3 120.5(18) . . ?
Fe1 C3 H3 120.5(18) . . ?
C2 C4 B10 115.2(2) . . ?
C2 C4 B7 123.7(2) . . ?
B10 C4 B7 63.0(2) . . ?
C2 C4 B8 61.0(2) . . ?
B10 C4 B8 60.2(2) . . ?
B7 C4 B8 113.6(2) . . ?
C2 C4 Fe1 59.84(12) . . ?
B10 C4 Fe1 109.6(2) . . ?
B7 C4 Fe1 68.35(12) . . ?
B8 C4 Fe1 101.78(14) . . ?
C2 C4 H4 115.4(15) . . ?
B10 C4 H4 117.0(15) . . ?
B7 C4 H4 112.5(15) . . ?
B8 C4 H4 121.9(15) . . ?
Fe1 C4 H4 127.1(15) . . ?
C2 B5 B8 58.6(2) . . ?
C2 B5 B11 107.3(2) . . ?
B8 B5 B11 57.0(2) . . ?
C2 B5 B6 116.1(2) . . ?
B8 B5 B6 106.4(2) . . ?
B11 B5 B6 58.8(2) . . ?
C2 B5 Fe1 59.34(12) . . ?
B8 B5 Fe1 101.0(2) . . ?
B11 B5 Fe1 105.1(2) . . ?
B6 B5 Fe1 65.57(13) . . ?
C2 B5 H5 121.3(14) . . ?
B8 B5 H5 125.0(14) . . ?
B11 B5 H5 121.1(14) . . ?
B6 B5 H5 116.4(14) . . ?
Fe1 B5 H5 126.8(14) . . ?
C3 B6 B11 107.6(2) . . ?
C3 B6 B9 57.3(2) . . ?
B11 B6 B9 58.0(2) . . ?
C3 B6 B5 115.8(2) . . ?
B11 B6 B5 59.5(2) . . ?
B9 B6 B5 107.0(2) . . ?
C3 B6 Fe1 58.72(13) . . ?
B11 B6 Fe1 105.5(2) . . ?
B9 B6 Fe1 99.4(2) . . ?
B5 B6 Fe1 65.57(12) . . ?
C3 B6 H6 122.4(15) . . ?
B11 B6 H6 119.4(15) . . ?
B9 B6 H6 125.2(15) . . ?
B5 B6 H6 115.9(15) . . ?
Fe1 B6 H6 128.1(15) . . ?
C3 B7 C4 114.7(2) . . ?
C3 B7 B10 106.9(2) . . ?
C4 B7 B10 57.68(15) . . ?
C3 B7 B9 56.9(2) . . ?
C4 B7 B9 103.7(2) . . ?
B10 B7 B9 57.2(2) . . ?
C3 B7 Fe1 57.63(13) . . ?
C4 B7 Fe1 66.35(12) . . ?
B10 B7 Fe1 104.9(2) . . ?
B9 B7 Fe1 97.2(2) . . ?
C3 B7 H7 126.5(14) . . ?
C4 B7 H7 113.9(14) . . ?
B10 B7 H7 117.2(14) . . ?
B9 B7 H7 128.3(14) . . ?
Fe1 B7 H7 129.4(14) . . ?
C2 B8 B11 107.6(2) . . ?
C2 B8 B10 104.7(2) . . ?
B11 B8 B10 63.1(2) . . ?
C2 B8 C4 51.31(14) . . ?
B11 B8 C4 101.5(2) . . ?
B10 B8 C4 58.2(2) . . ?
C2 B8 B5 54.25(15) . . ?
B11 B8 B5 61.6(2) . . ?
B10 B8 B5 105.3(2) . . ?
C4 B8 B5 89.1(2) . . ?
C2 B8 H8 115.7(16) . . ?
B11 B8 H8 130.0(16) . . ?
B10 B8 H8 123.8(15) . . ?
C4 B8 H8 124.6(16) . . ?
B5 B8 H8 129.6(15) . . ?
C3 B9 B10 106.6(2) . . ?
C3 B9 B11 106.9(2) . . ?
B10 B9 B11 62.7(2) . . ?
C3 B9 B6 54.0(2) . . ?
B10 B9 B6 105.0(2) . . ?
B11 B9 B6 60.5(2) . . ?
C3 B9 B7 53.1(2) . . ?
B10 B9 B7 60.5(2) . . ?
B11 B9 B7 104.6(2) . . ?
B6 B9 B7 92.1(2) . . ?
C3 B9 H9 120.4(14) . . ?
B10 B9 H9 123.1(14) . . ?
B11 B9 H9 123.4(15) . . ?
B6 B9 H9 127.5(15) . . ?
B7 B9 H9 127.7(15) . . ?
C4 B10 B9 109.2(2) . . ?
C4 B10 B8 61.6(2) . . ?
B9 B10 B8 111.9(2) . . ?
C4 B10 B7 59.36(15) . . ?
B9 B10 B7 62.3(2) . . ?
B8 B10 B7 111.8(2) . . ?
C4 B10 B11 100.2(2) . . ?
B9 B10 B11 59.0(2) . . ?
B8 B10 B11 57.8(2) . . ?
B7 B10 B11 103.3(2) . . ?
C4 B10 H10 118.1(15) . . ?
B9 B10 H10 123.8(15) . . ?
B8 B10 H10 116.2(15) . . ?
B7 B10 H10 119.6(15) . . ?
B11 B10 H10 132.5(15) . . ?
B8 B11 B9 112.5(2) . . ?
B8 B11 B6 112.4(2) . . ?
B9 B11 B6 61.4(2) . . ?
B8 B11 B5 61.4(2) . . ?
B9 B11 B5 111.5(2) . . ?
B6 B11 B5 61.7(2) . . ?
B8 B11 B10 59.1(2) . . ?
B9 B11 B10 58.4(2) . . ?
B6 B11 B10 102.7(2) . . ?
B5 B11 B10 102.3(2) . . ?
B8 B11 H11 116.1(15) . . ?
B9 B11 H11 118.8(15) . . ?
B6 B11 H11 124.1(15) . . ?
B5 B11 H11 123.3(15) . . ?
B10 B11 H11 125.1(15) . . ?
N14 B17 H17A 105.0(16) . . ?
N14 B17 H17B 108.2(16) . . ?
H17A B17 H17B 114.1(22) . . ?
N14 B17 H17C 105.8(18) . . ?
H17A B17 H17C 114.6(22) . . ?
H17B B17 H17C 108.6(24) . . ?
C13 C12 C2 111.0(2) . . ?
C13 C12 H12B 108.8(17) . . ?
C2 C12 H12B 111.4(17) . . ?
C13 C12 H12A 109.8(15) . . ?
C2 C12 H12A 106.8(14) . . ?
H12B C12 H12A 108.9(23) . . ?
N14 C13 C12 115.1(2) . . ?
N14 C13 H13A 104.4(17) . . ?
C12 C13 H13A 110.7(17) . . ?
N14 C13 H13B 106.8(16) . . ?
C12 C13 H13B 109.5(17) . . ?
H13A C13 H13B 110.1(24) . . ?
N14 C15 H15B 109.1(22) . . ?
N14 C15 H15C 109.6(22) . . ?
H15B C15 H15C 109.5(31) . . ?
N14 C15 H15A 108.0(20) . . ?
H15B C15 H15A 110.3(29) . . ?
H15C C15 H15A 110.4(30) . . ?
N14 C16 H16A 108.1(21) . . ?
N14 C16 H16B 110.2(21) . . ?
H16A C16 H16B 109.7(27) . . ?
N14 C16 H16C 109.6(22) . . ?
H16A C16 H16C 110.5(30) . . ?
H16B C16 H16C 108.6(29) . . ?
C22 C18 C19 108.4(3) . . ?
C22 C18 Fe1 70.4(2) . . ?
C19 C18 Fe1 70.2(2) . . ?
C22 C18 H18 125.1(24) . . ?
C19 C18 H18 126.3(24) . . ?
Fe1 C18 H18 121.1(24) . . ?
C18 C19 C20 107.5(3) . . ?
C18 C19 Fe1 70.1(2) . . ?
C20 C19 Fe1 69.4(2) . . ?
C18 C19 H19 127.3(22) . . ?
C20 C19 H19 125.0(22) . . ?
Fe1 C19 H19 122.4(21) . . ?
C21 C20 C19 107.5(3) . . ?
C21 C20 Fe1 70.1(2) . . ?
C19 C20 Fe1 70.5(2) . . ?
C21 C20 H20 127.5(21) . . ?
C19 C20 H20 124.9(21) . . ?
Fe1 C20 H20 121.8(21) . . ?
C22 C21 C20 108.1(3) . . ?
C22 C21 Fe1 70.7(2) . . ?
C20 C21 Fe1 69.9(2) . . ?
C22 C21 H21 127.4(21) . . ?
C20 C21 H21 124.5(21) . . ?
Fe1 C21 H21 122.7(20) . . ?
C18 C22 C21 108.5(3) . . ?
C18 C22 Fe1 70.3(2) . . ?
C21 C22 Fe1 69.7(2) . . ?
C18 C22 H22 126.9(20) . . ?
C21 C22 H22 124.5(20) . . ?
Fe1 C22 H22 122.8(20) . . ?
C15 N14 C16 108.4(2) . . ?
C15 N14 C13 109.9(2) . . ?
C16 N14 C13 106.3(2) . . ?
C15 N14 B17 111.2(3) . . ?
C16 N14 B17 108.4(2) . . ?
C13 N14 B17 112.4(2) . . ?

loop_
_geom_bond_atom_site_label_1
_geom_bond_atom_site_label_2
_geom_bond_distance
_geom_bond_site_symmetry_2
_geom_bond_publ_flag
Fe1 C3 1.959(3) . ?
Fe1 C2 1.980(2) . ?
Fe1 C20 2.061(3) . ?
Fe1 C21 2.062(3) . ?
Fe1 C18 2.074(3) . ?
Fe1 C22 2.075(3) . ?
Fe1 C19 2.075(3) . ?
Fe1 B5 2.241(3) . ?
Fe1 B6 2.241(3) . ?
Fe1 C4 2.250(2) . ?
Fe1 B7 2.283(3) . ?
C2 C4 1.497(3) . ?
C2 C12 1.525(3) . ?
C2 B5 1.594(4) . ?
C2 B8 1.678(4) . ?
C3 B7 1.568(4) . ?
C3 B6 1.578(4) . ?
C3 B9 1.642(4) . ?
C3 H3 0.95(3) . ?
C4 B10 1.715(4) . ?
C4 B7 1.746(4) . ?
C4 B8 1.774(4) . ?
C4 H4 0.99(3) . ?
B5 B8 1.810(4) . ?
B5 B11 1.814(4) . ?
B5 B6 1.854(4) . ?
B5 H5 1.07(3) . ?
B6 B11 1.802(4) . ?
B6 B9 1.819(4) . ?
B6 H6 1.08(3) . ?
B7 B10 1.808(4) . ?
B7 B9 1.840(4) . ?
B7 H7 1.09(3) . ?
B8 B11 1.729(4) . ?
B8 B10 1.751(4) . ?
B8 H8 1.08(3) . ?
B9 B10 1.746(4) . ?
B9 B11 1.757(4) . ?
B9 H9 1.10(3) . ?
B10 B11 1.821(4) . ?
B10 H10 1.12(3) . ?
B11 H11 1.08(3) . ?
B17 N14 1.620(4) . ?
B17 H17A 1.16(3) . ?
B17 H17B 1.12(3) . ?
B17 H17C 1.14(3) . ?
C12 C13 1.518(4) . ?
C12 H12B 0.94(3) . ?
C12 H12A 1.03(3) . ?
C13 N14 1.506(3) . ?
C13 H13A 0.95(3) . ?
C13 H13B 0.99(3) . ?
C15 N14 1.484(4) . ?
C15 H15B 1.02(4) . ?
C15 H15C 0.98(4) . ?
C15 H15A 0.96(4) . ?
C16 N14 1.492(4) . ?
C16 H16A 1.01(4) . ?
C16 H16B 1.01(4) . ?
C16 H16C 0.95(4) . ?
C18 C22 1.396(5) . ?
C18 C19 1.407(5) . ?
C18 H18 0.90(4) . ?
C19 C20 1.420(4) . ?
C19 H19 0.93(3) . ?
C20 C21 1.411(4) . ?
C20 H20 0.95(4) . ?
C21 C22 1.399(4) . ?
C21 H21 0.93(3) . ?
C22 H22 1.01(4) . ?
